data_2226999
loop_
_publ_author_name
'Zhang, Yong'
'Qu, Yuan'
'Zhao, Bi-lin'

_publ_section_title
;
 Ethyl 2-[4-(1,3-benzothiazol-2-yl)anilino]acetate
;
_journal_coeditor_code LH5087
_journal_issue 8
_journal_name_full 'Acta Crystallographica Section E'
_journal_page_first o2143
_journal_paper_doi 10.1107/S1600536810029442
_journal_volume 66
_journal_year 2010
_chemical_formula_iupac 'C17 H16 N2 O2 S'
_chemical_formula_moiety 'C17 H16 N2 O2 S'
_chemical_formula_sum 'C17 H16 N2 O2 S'
_chemical_formula_weight 312.38
_chemical_name_systematic
;
Ethyl 2-[4-(1,3-benzothiazol-2-yl)anilino]acetate
;
_space_group_IT_number 14
_symmetry_cell_setting monoclinic
_symmetry_space_group_name_Hall '-P 2yn'
_symmetry_space_group_name_H-M 'P 1 21/n 1'
_atom_sites_solution_hydrogens geom
_atom_sites_solution_primary direct
_atom_sites_solution_secondary difmap
_audit_creation_method SHELXL-97
_cell_angle_alpha 90.00
_cell_angle_beta 98.2940(10)
_cell_angle_gamma 90.00
_cell_formula_units_Z 4
_cell_length_a 5.63030(10)
_cell_length_b 26.1604(5)
_cell_length_c 10.5989(2)
_cell_measurement_reflns_used 3368
_cell_measurement_temperature 298(2)
_cell_measurement_theta_max 26.10
_cell_measurement_theta_min 2.49
_cell_volume 1544.79(5)
_computing_cell_refinement 'SAINT-Plus (Bruker, 2007)'
_computing_data_collection 'SMART (Bruker, 2007)'
_computing_data_reduction 'SAINT-Plus (Bruker, 2007)'
_computing_molecular_graphics 'PLATON (Spek, 2009)'
_computing_publication_material 'SHELXTL (Sheldrick, 2008)'
_computing_structure_refinement 'SHELXL97 (Sheldrick, 2008)'
_computing_structure_solution 'SHELXS97 (Sheldrick, 2008)'
_diffrn_ambient_temperature 298(2)
_diffrn_measured_fraction_theta_full 0.987
_diffrn_measured_fraction_theta_max 0.987
_diffrn_measurement_device_type 'Bruker SMART CCD area-detector'
_diffrn_measurement_method '\f and \w scans'
_diffrn_radiation_monochromator graphite
_diffrn_radiation_source 'fine-focus sealed tube'
_diffrn_radiation_type MoK\a
_diffrn_radiation_wavelength 0.71073
_diffrn_reflns_av_R_equivalents 0.0758
_diffrn_reflns_av_sigmaI/netI 0.0551
_diffrn_reflns_limit_h_max 6
_diffrn_reflns_limit_h_min -7
_diffrn_reflns_limit_k_max 34
_diffrn_reflns_limit_k_min -34
_diffrn_reflns_limit_l_max 14
_diffrn_reflns_limit_l_min -10
_diffrn_reflns_number 11631
_diffrn_reflns_theta_full 28.33
_diffrn_reflns_theta_max 28.33
_diffrn_reflns_theta_min 2.09
_exptl_absorpt_coefficient_mu 0.218
_exptl_absorpt_correction_T_max 0.9557
_exptl_absorpt_correction_T_min 0.9257
_exptl_absorpt_correction_type multi-scan
_exptl_absorpt_process_details '(SADABS; Sheldrick, 1996)'
_exptl_crystal_colour Pale-yellow
_exptl_crystal_density_diffrn 1.343
_exptl_crystal_density_method 'not measured'
_exptl_crystal_description block
_exptl_crystal_F_000 656
_exptl_crystal_size_max 0.36
_exptl_crystal_size_mid 0.24
_exptl_crystal_size_min 0.21
_refine_diff_density_max 0.386
_refine_diff_density_min -0.302
_refine_ls_extinction_method none
_refine_ls_goodness_of_fit_ref 1.069
_refine_ls_hydrogen_treatment mixed
_refine_ls_matrix_type full
_refine_ls_number_parameters 203
_refine_ls_number_reflns 3808
_refine_ls_number_restraints 1
_refine_ls_restrained_S_all 1.069
_refine_ls_R_factor_all 0.0730
_refine_ls_R_factor_gt 0.0580
_refine_ls_shift/su_max 0.000
_refine_ls_shift/su_mean 0.000
_refine_ls_structure_factor_coef Fsqd
_refine_ls_weighting_details 'calc w=1/[\s^2^(Fo^2^)+(0.0584P)^2^+0.2785P] where P=(Fo^2^+2Fc^2^)/3'
_refine_ls_weighting_scheme calc
_refine_ls_wR_factor_gt 0.1357
_refine_ls_wR_factor_ref 0.1449
_reflns_number_gt 3015
_reflns_number_total 3808
_reflns_threshold_expression I>2\s(I)
_cod_data_source_file lh5087.cif
_cod_data_source_block I
_cod_original_sg_symbol_Hall '-P 2yn '
_cod_original_sg_symbol_H-M 'P 21/n'
_cod_database_code 2226999
_cod_database_fobs_code 2226999

loop_
_symmetry_equiv_pos_as_xyz
'x, y, z'
'-x+1/2, y+1/2, -z+1/2'
'-x, -y, -z'
'x-1/2, -y-1/2, z-1/2'

loop_
_atom_site_type_symbol
_atom_site_label
_atom_site_fract_x
_atom_site_fract_y
_atom_site_fract_z
_atom_site_U_iso_or_equiv
_atom_site_adp_type
_atom_site_calc_flag
_atom_site_refinement_flags
_atom_site_occupancy
_atom_site_disorder_assembly
_atom_site_disorder_group
C C1 0.4095(4) 0.16282(7) 1.27189(19) 0.0459(4) Uani d . 1 . .
C C2 0.5567(4) 0.18305(9) 1.3771(2) 0.0584(6) Uani d . 1 . .
H H2 0.7050 0.1685 1.4067 0.070 Uiso calc R 1 . .
C C3 0.4757(5) 0.22514(9) 1.4357(2) 0.0624(6) Uani d . 1 . .
H H3 0.5712 0.2397 1.5054 0.075 Uiso calc R 1 . .
C C4 0.2521(5) 0.24629(8) 1.3919(2) 0.0614(6) Uani d . 1 . .
H H4 0.2007 0.2748 1.4330 0.074 Uiso calc R 1 . .
C C5 0.1066(4) 0.22608(8) 1.2896(2) 0.0552(5) Uani d . 1 . .
H H5 -0.0426 0.2406 1.2618 0.066 Uiso calc R 1 . .
C C6 0.1840(3) 0.18348(7) 1.22724(19) 0.0429(4) Uani d . 1 . .
C C7 0.1778(3) 0.12057(7) 1.08723(18) 0.0388(4) Uani d . 1 . .
C C8 0.0933(3) 0.08695(7) 0.98019(17) 0.0383(4) Uani d . 1 . .
C C9 0.2312(3) 0.04687(7) 0.94479(19) 0.0459(5) Uani d . 1 . .
H H9 0.3815 0.0408 0.9915 0.055 Uiso calc R 1 . .
C C10 0.1514(3) 0.01576(7) 0.84224(19) 0.0461(5) Uani d . 1 . .
H H10 0.2472 -0.0110 0.8214 0.055 Uiso calc R 1 . .
C C11 -0.0722(3) 0.02423(7) 0.76967(18) 0.0404(4) Uani d . 1 . .
C C12 -0.2144(3) 0.06424(7) 0.80651(19) 0.0444(4) Uani d . 1 . .
H H12 -0.3657 0.0701 0.7608 0.053 Uiso calc R 1 . .
C C13 -0.1326(3) 0.09459(7) 0.90894(19) 0.0440(4) Uani d . 1 . .
H H13 -0.2295 0.1209 0.9315 0.053 Uiso calc R 1 . .
C C14 -0.0362(3) -0.04854(7) 0.62537(19) 0.0448(4) Uani d . 1 . .
H H14A -0.0175 -0.0734 0.6941 0.054 Uiso calc R 1 . .
H H14B 0.1222 -0.0394 0.6068 0.054 Uiso calc R 1 . .
C C15 -0.1818(3) -0.07146(7) 0.50852(19) 0.0439(4) Uani d . 1 . .
C C16 -0.1958(4) -0.13779(8) 0.3566(2) 0.0503(5) Uani d . 1 . .
H H16A -0.2157 -0.1138 0.2860 0.060 Uiso calc R 1 . .
H H16B -0.3530 -0.1502 0.3694 0.060 Uiso calc R 1 . .
C C17 -0.0407(4) -0.18121(8) 0.3288(2) 0.0621(6) Uani d . 1 . .
H H17A 0.1178 -0.1688 0.3228 0.093 Uiso calc R 1 . .
H H17B -0.1070 -0.1968 0.2495 0.093 Uiso calc R 1 . .
H H17C -0.0329 -0.2060 0.3961 0.093 Uiso calc R 1 . .
N N1 0.0567(3) 0.15892(6) 1.12304(15) 0.0441(4) Uani d . 1 . .
N N2 -0.1552(3) -0.00386(7) 0.66362(18) 0.0538(5) Uani d D 1 . .
H H2A -0.294(2) 0.0014(8) 0.622(2) 0.065 Uiso d D 1 . .
O O1 -0.0780(3) -0.11295(5) 0.47181(14) 0.0506(4) Uani d . 1 . .
O O2 -0.3671(3) -0.05410(6) 0.45639(16) 0.0655(5) Uani d . 1 . .
S S1 0.46125(9) 0.11103(2) 1.17793(6) 0.05496(19) Uani d . 1 . .

loop_
_atom_site_aniso_label
_atom_site_aniso_U_11
_atom_site_aniso_U_22
_atom_site_aniso_U_33
_atom_site_aniso_U_12
_atom_site_aniso_U_13
_atom_site_aniso_U_23
C1 0.0511(11) 0.0454(10) 0.0419(11) -0.0041(8) 0.0096(9) -0.0032(8)
C2 0.0616(13) 0.0634(13) 0.0489(13) -0.0079(10) 0.0030(10) -0.0080(10)
C3 0.0821(16) 0.0581(13) 0.0474(13) -0.0199(12) 0.0104(11) -0.0098(10)
C4 0.0927(17) 0.0426(11) 0.0531(13) -0.0085(11) 0.0250(13) -0.0090(10)
C5 0.0695(13) 0.0426(11) 0.0554(13) 0.0028(9) 0.0160(11) -0.0009(10)
C6 0.0519(11) 0.0375(9) 0.0409(10) -0.0028(8) 0.0121(8) 0.0019(8)
C7 0.0396(9) 0.0392(9) 0.0374(10) 0.0001(7) 0.0049(7) 0.0034(7)
C8 0.0394(9) 0.0394(9) 0.0362(10) -0.0009(7) 0.0056(7) 0.0017(7)
C9 0.0423(10) 0.0463(10) 0.0463(11) 0.0070(8) -0.0032(8) -0.0016(9)
C10 0.0485(10) 0.0402(10) 0.0476(12) 0.0084(8) 0.0004(9) -0.0051(8)
C11 0.0428(9) 0.0380(9) 0.0399(10) -0.0026(7) 0.0038(8) 0.0003(8)
C12 0.0364(9) 0.0493(10) 0.0459(11) 0.0039(7) 0.0011(8) -0.0025(9)
C13 0.0422(10) 0.0439(10) 0.0463(11) 0.0056(8) 0.0073(8) -0.0023(8)
C14 0.0470(10) 0.0422(10) 0.0432(11) 0.0000(8) 0.0001(8) -0.0022(8)
C15 0.0479(10) 0.0413(10) 0.0421(11) -0.0022(8) 0.0051(8) -0.0011(8)
C16 0.0563(12) 0.0487(11) 0.0455(12) -0.0081(9) 0.0052(9) -0.0084(9)
C17 0.0786(15) 0.0489(12) 0.0609(15) -0.0035(11) 0.0173(12) -0.0134(11)
N1 0.0489(9) 0.0400(8) 0.0430(9) 0.0032(7) 0.0056(7) 0.0004(7)
N2 0.0507(10) 0.0511(10) 0.0544(11) 0.0084(8) -0.0106(8) -0.0151(8)
O1 0.0578(8) 0.0440(7) 0.0478(9) 0.0042(6) 0.0004(6) -0.0084(6)
O2 0.0596(9) 0.0661(10) 0.0640(11) 0.0166(7) -0.0141(8) -0.0198(8)
S1 0.0455(3) 0.0623(3) 0.0537(4) 0.0105(2) -0.0047(2) -0.0168(3)

loop_
_atom_type_symbol
_atom_type_description
_atom_type_scat_dispersion_real
_atom_type_scat_dispersion_imag
_atom_type_scat_source
C C 0.0033 0.0016 'International Tables Vol C Tables 4.2.6.8 and 6.1.1.4'
H H 0.0000 0.0000 'International Tables Vol C Tables 4.2.6.8 and 6.1.1.4'
N N 0.0061 0.0033 'International Tables Vol C Tables 4.2.6.8 and 6.1.1.4'
O O 0.0106 0.0060 'International Tables Vol C Tables 4.2.6.8 and 6.1.1.4'
S S 0.1246 0.1234 'International Tables Vol C Tables 4.2.6.8 and 6.1.1.4'

loop_
_geom_angle_atom_site_label_1
_geom_angle_atom_site_label_2
_geom_angle_atom_site_label_3
_geom_angle_site_symmetry_1
_geom_angle_site_symmetry_3
_geom_angle
_geom_angle_publ_flag
C2 C1 C6 . . 122.01(19) ?
C2 C1 S1 . . 128.85(17) ?
C6 C1 S1 . . 109.13(14) ?
C3 C2 C1 . . 117.9(2) ?
C3 C2 H2 . . 121.1 ?
C1 C2 H2 . . 121.1 ?
C2 C3 C4 . . 120.7(2) ?
C2 C3 H3 . . 119.6 ?
C4 C3 H3 . . 119.6 ?
C5 C4 C3 . . 121.4(2) ?
C5 C4 H4 . . 119.3 ?
C3 C4 H4 . . 119.3 ?
C4 C5 C6 . . 119.4(2) ?
C4 C5 H5 . . 120.3 ?
C6 C5 H5 . . 120.3 ?
N1 C6 C5 . . 125.91(19) ?
N1 C6 C1 . . 115.52(16) ?
C5 C6 C1 . . 118.57(19) ?
N1 C7 C8 . . 124.46(16) ?
N1 C7 S1 . . 115.02(14) ?
C8 C7 S1 . . 120.52(13) ?
C9 C8 C13 . . 117.59(17) ?
C9 C8 C7 . . 122.20(16) ?
C13 C8 C7 . . 120.21(16) ?
C10 C9 C8 . . 121.81(17) ?
C10 C9 H9 . . 119.1 ?
C8 C9 H9 . . 119.1 ?
C9 C10 C11 . . 120.39(17) ?
C9 C10 H10 . . 119.8 ?
C11 C10 H10 . . 119.8 ?
N2 C11 C10 . . 122.80(17) ?
N2 C11 C12 . . 119.18(16) ?
C10 C11 C12 . . 118.00(17) ?
C13 C12 C11 . . 120.77(17) ?
C13 C12 H12 . . 119.6 ?
C11 C12 H12 . . 119.6 ?
C12 C13 C8 . . 121.42(17) ?
C12 C13 H13 . . 119.3 ?
C8 C13 H13 . . 119.3 ?
N2 C14 C15 . . 109.62(15) ?
N2 C14 H14A . . 109.7 ?
C15 C14 H14A . . 109.7 ?
N2 C14 H14B . . 109.7 ?
C15 C14 H14B . . 109.7 ?
H14A C14 H14B . . 108.2 ?
O2 C15 O1 . . 124.76(18) ?
O2 C15 C14 . . 124.23(18) ?
O1 C15 C14 . . 111.01(16) ?
O1 C16 C17 . . 107.31(17) ?
O1 C16 H16A . . 110.3 ?
C17 C16 H16A . . 110.3 ?
O1 C16 H16B . . 110.3 ?
C17 C16 H16B . . 110.3 ?
H16A C16 H16B . . 108.5 ?
C16 C17 H17A . . 109.5 ?
C16 C17 H17B . . 109.5 ?
H17A C17 H17B . . 109.5 ?
C16 C17 H17C . . 109.5 ?
H17A C17 H17C . . 109.5 ?
H17B C17 H17C . . 109.5 ?
C7 N1 C6 . . 110.97(16) ?
C11 N2 C14 . . 123.52(16) ?
C11 N2 H2A . . 121.2(16) ?
C14 N2 H2A . . 114.6(16) ?
C15 O1 C16 . . 116.58(16) ?
C1 S1 C7 . . 89.35(9) ?

loop_
_geom_bond_atom_site_label_1
_geom_bond_atom_site_label_2
_geom_bond_site_symmetry_2
_geom_bond_distance
_geom_bond_publ_flag
C1 C2 . 1.394(3) ?
C1 C6 . 1.398(3) ?
C1 S1 . 1.731(2) ?
C2 C3 . 1.374(3) ?
C2 H2 . 0.9300 ?
C3 C4 . 1.392(4) ?
C3 H3 . 0.9300 ?
C4 C5 . 1.367(3) ?
C4 H4 . 0.9300 ?
C5 C6 . 1.397(3) ?
C5 H5 . 0.9300 ?
C6 N1 . 1.385(2) ?
C7 N1 . 1.300(2) ?
C7 C8 . 1.460(3) ?
C7 S1 . 1.7579(18) ?
C8 C9 . 1.388(3) ?
C8 C13 . 1.397(3) ?
C9 C10 . 1.380(3) ?
C9 H9 . 0.9300 ?
C10 C11 . 1.395(3) ?
C10 H10 . 0.9300 ?
C11 N2 . 1.367(2) ?
C11 C12 . 1.407(3) ?
C12 C13 . 1.370(3) ?
C12 H12 . 0.9300 ?
C13 H13 . 0.9300 ?
C14 N2 . 1.434(2) ?
C14 C15 . 1.507(3) ?
C14 H14A . 0.9700 ?
C14 H14B . 0.9700 ?
C15 O2 . 1.197(2) ?
C15 O1 . 1.318(2) ?
C16 O1 . 1.456(2) ?
C16 C17 . 1.488(3) ?
C16 H16A . 0.9700 ?
C16 H16B . 0.9700 ?
C17 H17A . 0.9600 ?
C17 H17B . 0.9600 ?
C17 H17C . 0.9600 ?
N2 H2A . 0.853(9) ?

loop_
_geom_hbond_atom_site_label_D
_geom_hbond_atom_site_label_H
_geom_hbond_atom_site_label_A
_geom_hbond_site_symmetry_A
_geom_hbond_distance_DH
_geom_hbond_distance_HA
_geom_hbond_distance_DA
_geom_hbond_angle_DHA
C12 H12 O2 3_456 0.93 2.60 3.390(2) 143.6
N2 H2A O2 3_456 0.853(9) 2.402(13) 3.188(2) 154(2)

loop_
_geom_torsion_atom_site_label_1
_geom_torsion_atom_site_label_2
_geom_torsion_atom_site_label_3
_geom_torsion_atom_site_label_4
_geom_torsion_site_symmetry_1
_geom_torsion_site_symmetry_2
_geom_torsion_site_symmetry_3
_geom_torsion_site_symmetry_4
_geom_torsion
_geom_torsion_publ_flag
C6 C1 C2 C3 . . . . -1.2(3) ?
S1 C1 C2 C3 . . . . 179.40(17) ?
C1 C2 C3 C4 . . . . 0.8(3) ?
C2 C3 C4 C5 . . . . -0.1(4) ?
C3 C4 C5 C6 . . . . -0.3(3) ?
C4 C5 C6 N1 . . . . 179.89(19) ?
C4 C5 C6 C1 . . . . 0.0(3) ?
C2 C1 C6 N1 . . . . -179.10(18) ?
S1 C1 C6 N1 . . . . 0.4(2) ?
C2 C1 C6 C5 . . . . 0.8(3) ?
S1 C1 C6 C5 . . . . -179.68(15) ?
N1 C7 C8 C9 . . . . 179.13(18) ?
S1 C7 C8 C9 . . . . -0.6(3) ?
N1 C7 C8 C13 . . . . -0.6(3) ?
S1 C7 C8 C13 . . . . 179.68(14) ?
C13 C8 C9 C10 . . . . 0.7(3) ?
C7 C8 C9 C10 . . . . -178.98(18) ?
C8 C9 C10 C11 . . . . 0.6(3) ?
C9 C10 C11 N2 . . . . 176.82(19) ?
C9 C10 C11 C12 . . . . -1.7(3) ?
N2 C11 C12 C13 . . . . -177.13(19) ?
C10 C11 C12 C13 . . . . 1.5(3) ?
C11 C12 C13 C8 . . . . -0.1(3) ?
C9 C8 C13 C12 . . . . -1.0(3) ?
C7 C8 C13 C12 . . . . 178.72(17) ?
N2 C14 C15 O2 . . . . 0.6(3) ?
N2 C14 C15 O1 . . . . -179.36(16) ?
C8 C7 N1 C6 . . . . 180.00(16) ?
S1 C7 N1 C6 . . . . -0.2(2) ?
C5 C6 N1 C7 . . . . 179.97(18) ?
C1 C6 N1 C7 . . . . -0.1(2) ?
C10 C11 N2 C14 . . . . 8.1(3) ?
C12 C11 N2 C14 . . . . -173.43(19) ?
C15 C14 N2 C11 . . . . 177.26(18) ?
O2 C15 O1 C16 . . . . 2.3(3) ?
C14 C15 O1 C16 . . . . -177.66(16) ?
C17 C16 O1 C15 . . . . 176.34(17) ?
C2 C1 S1 C7 . . . . 179.0(2) ?
C6 C1 S1 C7 . . . . -0.41(15) ?
N1 C7 S1 C1 . . . . 0.39(15) ?
C8 C7 S1 C1 . . . . -179.83(16) ?

loop_
_cod_related_entry_id
_cod_related_entry_database
_cod_related_entry_code
1 ChemSpider 24745646
